data_4111693
loop_
_publ_author_name
'H. V. Rasika Dias'
'Himashinie V. K. Diyabalanage'
'Maha G. Eldabaja'
'Oussama Elbjeirami'
'Manal A. Rawashdeh-Omary'
'Mohammad A. Omary'

_publ_contact_author_address
;Department of Chemistry and Biochemistry
The University of Texas at Arlington
Arlington, Texas 76019-0065, USA
;
_publ_contact_author_email dias@uta.edu
_publ_contact_author_fax 817-272-3808
_publ_contact_author_name 'Prof. H. V. R. Dias'
_publ_contact_author_phone 817-272-3813
_publ_section_title
;
 Brightly Phosphorescent Trinuclear Copper(I) Complexes of Pyrazolates:
 Substituent Effects on the Supramolecular Structure and Photophysics
;
_journal_name_full 'Journal of the American Chemical Society'
_journal_page_first 7489
_journal_page_last 7501
_journal_paper_doi 10.1021/ja0427146
_journal_volume 127
_journal_year 2005
_chemical_formula_sum 'C30 H18 Cu3 F9 N6'
_chemical_formula_weight 824.12
_chemical_name_common '[3-(CF3),5-(Ph)PzCu]3'
_chemical_name_systematic
; 
 ? 
;
_space_group_IT_number 14
_symmetry_cell_setting monoclinic
_symmetry_space_group_name_Hall '-P 2ybc'
_symmetry_space_group_name_H-M 'P 1 21/c 1'
_atom_sites_solution_hydrogens geom
_atom_sites_solution_primary direct
_atom_sites_solution_secondary difmap
_audit_creation_method SHELXL-97
_cell_angle_alpha 90.00
_cell_angle_beta 90.6880(10)
_cell_angle_gamma 90.00
_cell_formula_units_Z 4
_cell_length_a 11.7498(4)
_cell_length_b 19.5123(7)
_cell_length_c 13.1595(5)
_cell_measurement_reflns_used 8994
_cell_measurement_temperature 100(2)
_cell_measurement_theta_max 28.27
_cell_measurement_theta_min 2.54
_cell_volume 3016.80(19)
_computing_cell_refinement 'Bruker SMART'
_computing_data_collection 'Bruker SMART'
_computing_data_reduction 'Bruker SAINT'
_computing_molecular_graphics 'Bruker SHELXTL'
_computing_publication_material 'Bruker SHELXTL'
_computing_structure_refinement 'SHELXL-97 (Sheldrick, 1997)'
_computing_structure_solution 'SHELXS-97 (Sheldrick, 1990)'
_diffrn_ambient_temperature 100(2)
_diffrn_measured_fraction_theta_full 1.000
_diffrn_measured_fraction_theta_max 1.000
_diffrn_measurement_device_type 'CCD area detector'
_diffrn_measurement_method 'phi and omega scans'
_diffrn_radiation_monochromator graphite
_diffrn_radiation_source 'fine-focus sealed tube'
_diffrn_radiation_type MoK\a
_diffrn_radiation_wavelength 0.71073
_diffrn_reflns_av_R_equivalents 0.0234
_diffrn_reflns_av_sigmaI/netI 0.0203
_diffrn_reflns_limit_h_max 14
_diffrn_reflns_limit_h_min -15
_diffrn_reflns_limit_k_max 24
_diffrn_reflns_limit_k_min -24
_diffrn_reflns_limit_l_max 16
_diffrn_reflns_limit_l_min -16
_diffrn_reflns_number 25666
_diffrn_reflns_theta_full 27.00
_diffrn_reflns_theta_max 27.00
_diffrn_reflns_theta_min 1.73
_exptl_absorpt_coefficient_mu 2.185
_exptl_absorpt_correction_T_max 0.8446
_exptl_absorpt_correction_T_min 0.6334
_exptl_absorpt_correction_type none
_exptl_absorpt_process_details SADABS
_exptl_crystal_colour colorless
_exptl_crystal_density_diffrn 1.814
_exptl_crystal_density_meas 0
_exptl_crystal_description square
_exptl_crystal_F_000 1632
_exptl_crystal_size_max 0.23
_exptl_crystal_size_mid 0.09
_exptl_crystal_size_min 0.08
_refine_diff_density_max 1.028
_refine_diff_density_min -0.224
_refine_diff_density_rms 0.083
_refine_ls_extinction_method none
_refine_ls_goodness_of_fit_ref 1.106
_refine_ls_hydrogen_treatment mixed
_refine_ls_matrix_type full
_refine_ls_number_parameters 433
_refine_ls_number_reflns 6575
_refine_ls_number_restraints 0
_refine_ls_restrained_S_all 1.106
_refine_ls_R_factor_all 0.0348
_refine_ls_R_factor_gt 0.0310
_refine_ls_shift/su_max 0.002
_refine_ls_shift/su_mean 0.000
_refine_ls_structure_factor_coef Fsqd
_refine_ls_weighting_details 'calc w=1/[\s^2^(Fo^2^)+(0.0409P)^2^+2.2320P] where P=(Fo^2^+2Fc^2^)/3'
_refine_ls_weighting_scheme calc
_refine_ls_wR_factor_gt 0.0789
_refine_ls_wR_factor_ref 0.0809
_reflns_number_gt 5966
_reflns_number_total 6575
_reflns_threshold_expression >2sigma(I)
_cod_data_source_file ja0427146si20050324_094103_4.cif
_cod_data_source_block dias54s
_cod_database_code 4111693

loop_
_symmetry_equiv_pos_as_xyz
'x, y, z'
'-x, y+1/2, -z+1/2'
'-x, -y, -z'
'x, -y-1/2, z-1/2'

loop_
_atom_site_label
_atom_site_type_symbol
_atom_site_fract_x
_atom_site_fract_y
_atom_site_fract_z
_atom_site_U_iso_or_equiv
_atom_site_adp_type
_atom_site_occupancy
_atom_site_symmetry_multiplicity
_atom_site_calc_flag
_atom_site_refinement_flags
Cu1 Cu 0.63181(2) 1.057678(13) 0.516111(19) 0.02114(8) Uani 1 1 d .
Cu2 Cu 0.74863(2) 0.991518(14) 0.31897(2) 0.02267(8) Uani 1 1 d .
Cu3 Cu 0.83215(2) 0.942806(13) 0.535327(19) 0.02052(8) Uani 1 1 d .
N1 N 0.57787(15) 1.07977(9) 0.38660(14) 0.0217(4) Uani 1 1 d .
N2 N 0.62196(16) 1.04795(9) 0.30357(14) 0.0236(4) Uani 1 1 d .
N3 N 0.88262(16) 0.94099(9) 0.33058(14) 0.0225(4) Uani 1 1 d .
N4 N 0.92405(15) 0.92288(9) 0.42456(13) 0.0209(4) Uani 1 1 d .
N5 N 0.74925(15) 0.97074(9) 0.64764(13) 0.0200(3) Uani 1 1 d .
N6 N 0.68395(15) 1.02889(9) 0.64344(13) 0.0209(4) Uani 1 1 d .
C1 C 0.57695(19) 1.07880(12) 0.22088(17) 0.0268(5) Uani 1 1 d .
C2 C 0.50377(19) 1.13045(12) 0.24875(18) 0.0271(5) Uani 1 1 d .
H2 H 0.4614 1.1601 0.2053 0.033 Uiso 1 1 calc R
C3 C 0.50555(18) 1.12962(11) 0.35433(17) 0.0240(4) Uani 1 1 d .
C4 C 0.6110(2) 1.05929(13) 0.11613(19) 0.0330(5) Uani 1 1 d .
C5 C 0.44448(18) 1.17418(11) 0.42531(18) 0.0256(5) Uani 1 1 d .
C6 C 0.4264(2) 1.24287(12) 0.3985(2) 0.0317(5) Uani 1 1 d .
H6 H 0.4545 1.2599 0.3360 0.038 Uiso 1 1 calc R
C7 C 0.3674(2) 1.28604(13) 0.4633(2) 0.0373(6) Uani 1 1 d .
H7 H 0.3556 1.3326 0.4450 0.045 Uiso 1 1 calc R
C8 C 0.3262(2) 1.26173(14) 0.5536(2) 0.0376(6) Uani 1 1 d .
H8 H 0.2856 1.2916 0.5972 0.045 Uiso 1 1 calc R
C9 C 0.3434(2) 1.19371(13) 0.5818(2) 0.0336(5) Uani 1 1 d .
H9 H 0.3149 1.1771 0.6444 0.040 Uiso 1 1 calc R
C10 C 0.40263(19) 1.15042(12) 0.51737(19) 0.0279(5) Uani 1 1 d .
H10 H 0.4147 1.1040 0.5364 0.033 Uiso 1 1 calc R
C11 C 1.02916(18) 0.89614(10) 0.41306(17) 0.0219(4) Uani 1 1 d .
C12 C 1.05710(19) 0.89713(11) 0.31011(17) 0.0247(4) Uani 1 1 d .
H12 H 1.1254 0.8817 0.2797 0.030 Uiso 1 1 calc R
C13 C 0.96305(19) 0.92550(11) 0.26276(16) 0.0232(4) Uani 1 1 d .
C14 C 1.09548(17) 0.86717(11) 0.49857(17) 0.0231(4) Uani 1 1 d .
C15 C 1.08105(19) 0.88884(12) 0.59873(17) 0.0252(4) Uani 1 1 d .
H15 H 1.0298 0.9252 0.6126 0.030 Uiso 1 1 calc R
C16 C 1.1407(2) 0.85801(13) 0.67883(19) 0.0315(5) Uani 1 1 d .
H16 H 1.1293 0.8729 0.7467 0.038 Uiso 1 1 calc R
C17 C 1.2166(2) 0.80549(13) 0.6586(2) 0.0353(6) Uani 1 1 d .
H17 H 1.2568 0.7839 0.7129 0.042 Uiso 1 1 calc R
C18 C 1.2340(2) 0.78434(13) 0.5593(2) 0.0342(5) Uani 1 1 d .
H18 H 1.2873 0.7490 0.5456 0.041 Uiso 1 1 calc R
C19 C 1.17378(19) 0.81461(12) 0.48013(19) 0.0294(5) Uani 1 1 d .
H19 H 1.1857 0.7995 0.4124 0.035 Uiso 1 1 calc R
C20 C 0.9413(2) 0.93700(12) 0.15200(18) 0.0276(5) Uani 1 1 d .
C21 C 0.66300(18) 1.04704(11) 0.73987(17) 0.0222(4) Uani 1 1 d .
C22 C 0.71258(19) 1.00147(11) 0.80797(17) 0.0229(4) Uani 1 1 d .
H22 H 0.7108 1.0027 0.8801 0.027 Uiso 1 1 calc R
C23 C 0.76568(18) 0.95339(10) 0.74640(16) 0.0201(4) Uani 1 1 d .
C24 C 0.5957(2) 1.10972(12) 0.76391(17) 0.0258(5) Uani 1 1 d .
C25 C 0.82891(18) 0.89087(11) 0.77472(16) 0.0208(4) Uani 1 1 d .
C26 C 0.89168(19) 0.88858(11) 0.86497(17) 0.0248(4) Uani 1 1 d .
H26 H 0.8947 0.9277 0.9080 0.030 Uiso 1 1 calc R
C27 C 0.9500(2) 0.82926(12) 0.89247(18) 0.0285(5) Uani 1 1 d .
H27 H 0.9928 0.8278 0.9541 0.034 Uiso 1 1 calc R
C28 C 0.9454(2) 0.77212(12) 0.82944(19) 0.0299(5) Uani 1 1 d .
H28 H 0.9853 0.7316 0.8482 0.036 Uiso 1 1 calc R
C29 C 0.8831(2) 0.77399(12) 0.73947(18) 0.0289(5) Uani 1 1 d .
H29 H 0.8800 0.7348 0.6967 0.035 Uiso 1 1 calc R
C30 C 0.82519(19) 0.83313(11) 0.71190(17) 0.0237(4) Uani 1 1 d .
H30 H 0.7828 0.8344 0.6500 0.028 Uiso 1 1 calc R
F1 F 0.64108(15) 0.99365(8) 0.10832(11) 0.0441(4) Uani 1 1 d .
F2 F 0.70002(15) 1.09589(9) 0.08390(12) 0.0484(4) Uani 1 1 d .
F3 F 0.52585(15) 1.07018(10) 0.05003(12) 0.0482(4) Uani 1 1 d .
F4 F 0.90399(14) 1.00045(7) 0.13134(11) 0.0374(3) Uani 1 1 d .
F5 F 0.86136(13) 0.89410(8) 0.11527(10) 0.0360(3) Uani 1 1 d .
F6 F 1.03527(13) 0.92688(9) 0.09823(11) 0.0396(4) Uani 1 1 d .
F7 F 0.62300(14) 1.16249(7) 0.70443(12) 0.0413(4) Uani 1 1 d .
F8 F 0.48424(13) 1.10153(8) 0.75223(15) 0.0471(4) Uani 1 1 d .
F9 F 0.61402(17) 1.12987(9) 0.85919(12) 0.0528(5) Uani 1 1 d .

loop_
_atom_site_aniso_label
_atom_site_aniso_U_11
_atom_site_aniso_U_22
_atom_site_aniso_U_33
_atom_site_aniso_U_23
_atom_site_aniso_U_13
_atom_site_aniso_U_12
Cu1 0.02360(14) 0.01913(14) 0.02062(14) 0.00120(9) -0.00264(10) 0.00219(9)
Cu2 0.02466(14) 0.02216(14) 0.02114(14) 0.00049(10) -0.00218(10) 0.00205(10)
Cu3 0.02350(14) 0.01940(14) 0.01865(14) -0.00100(9) -0.00048(10) 0.00244(9)
N1 0.0223(9) 0.0201(9) 0.0227(9) 0.0014(7) -0.0033(7) 0.0002(7)
N2 0.0254(9) 0.0233(9) 0.0219(9) -0.0003(7) -0.0035(7) -0.0005(7)
N3 0.0277(10) 0.0199(9) 0.0198(9) -0.0009(7) -0.0011(7) -0.0001(7)
N4 0.0251(9) 0.0182(8) 0.0194(9) -0.0009(7) -0.0016(7) 0.0007(7)
N5 0.0222(9) 0.0169(8) 0.0209(9) -0.0002(7) -0.0019(7) 0.0007(7)
N6 0.0221(9) 0.0184(8) 0.0221(9) -0.0003(7) 0.0004(7) 0.0022(7)
C1 0.0262(11) 0.0301(12) 0.0240(11) 0.0034(9) -0.0060(9) -0.0044(9)
C2 0.0260(11) 0.0270(11) 0.0281(11) 0.0063(9) -0.0066(9) -0.0001(9)
C3 0.0206(10) 0.0218(10) 0.0293(11) 0.0030(9) -0.0051(8) -0.0033(8)
C4 0.0365(13) 0.0384(14) 0.0241(12) 0.0030(10) -0.0073(10) -0.0012(10)
C5 0.0191(10) 0.0228(11) 0.0346(12) 0.0002(9) -0.0068(9) -0.0008(8)
C6 0.0256(11) 0.0230(11) 0.0463(14) 0.0030(10) -0.0055(10) -0.0013(9)
C7 0.0298(12) 0.0221(12) 0.0599(17) -0.0028(11) -0.0057(12) 0.0001(10)
C8 0.0244(12) 0.0330(13) 0.0555(17) -0.0143(12) -0.0004(11) 0.0034(10)
C9 0.0266(12) 0.0364(13) 0.0379(13) -0.0081(11) -0.0007(10) 0.0019(10)
C10 0.0227(11) 0.0252(11) 0.0357(12) -0.0014(9) -0.0021(9) 0.0013(9)
C11 0.0220(10) 0.0171(10) 0.0266(11) -0.0019(8) -0.0019(8) -0.0044(8)
C12 0.0242(11) 0.0238(11) 0.0263(11) -0.0018(9) 0.0025(9) -0.0049(8)
C13 0.0278(11) 0.0212(10) 0.0205(10) -0.0013(8) 0.0000(8) -0.0050(8)
C14 0.0199(10) 0.0216(10) 0.0279(11) 0.0014(8) -0.0012(8) -0.0058(8)
C15 0.0243(11) 0.0249(11) 0.0262(11) 0.0008(9) -0.0017(9) -0.0044(8)
C16 0.0288(12) 0.0377(13) 0.0279(12) 0.0047(10) -0.0052(9) -0.0107(10)
C17 0.0278(12) 0.0366(13) 0.0413(14) 0.0132(11) -0.0111(10) -0.0056(10)
C18 0.0243(11) 0.0300(12) 0.0481(15) 0.0039(11) -0.0060(10) 0.0026(9)
C19 0.0250(11) 0.0277(12) 0.0354(13) -0.0011(10) -0.0020(9) -0.0019(9)
C20 0.0307(12) 0.0286(12) 0.0236(11) -0.0008(9) 0.0002(9) -0.0050(9)
C21 0.0227(10) 0.0208(10) 0.0233(11) 0.0006(8) 0.0013(8) -0.0017(8)
C22 0.0266(11) 0.0214(10) 0.0207(10) 0.0005(8) 0.0023(8) 0.0004(8)
C23 0.0209(10) 0.0182(10) 0.0211(10) -0.0008(8) 0.0005(8) -0.0016(8)
C24 0.0304(12) 0.0245(11) 0.0226(11) 0.0006(9) 0.0030(9) 0.0027(9)
C25 0.0210(10) 0.0186(10) 0.0227(10) 0.0029(8) 0.0024(8) -0.0010(8)
C26 0.0276(11) 0.0216(11) 0.0251(11) -0.0006(8) 0.0012(9) -0.0011(9)
C27 0.0313(12) 0.0277(12) 0.0265(12) 0.0036(9) -0.0045(9) 0.0019(9)
C28 0.0310(12) 0.0218(11) 0.0370(13) 0.0047(9) -0.0019(10) 0.0052(9)
C29 0.0340(12) 0.0188(10) 0.0337(12) -0.0031(9) 0.0002(10) 0.0006(9)
C30 0.0251(11) 0.0207(10) 0.0253(11) 0.0009(8) -0.0018(8) -0.0017(8)
F1 0.0602(11) 0.0450(9) 0.0269(8) -0.0061(7) -0.0018(7) 0.0092(8)
F2 0.0512(10) 0.0642(11) 0.0300(8) 0.0034(8) 0.0073(7) -0.0129(8)
F3 0.0490(10) 0.0680(12) 0.0273(8) -0.0010(7) -0.0153(7) 0.0083(8)
F4 0.0508(9) 0.0325(8) 0.0289(7) 0.0096(6) -0.0011(7) -0.0015(6)
F5 0.0425(8) 0.0405(8) 0.0248(7) -0.0012(6) -0.0057(6) -0.0138(7)
F6 0.0378(8) 0.0568(10) 0.0242(7) -0.0016(7) 0.0067(6) -0.0024(7)
F7 0.0509(9) 0.0218(7) 0.0517(9) 0.0083(6) 0.0185(7) 0.0078(6)
F8 0.0274(8) 0.0325(8) 0.0816(12) -0.0072(8) 0.0074(8) 0.0058(6)
F9 0.0813(13) 0.0469(10) 0.0299(8) -0.0123(7) -0.0091(8) 0.0328(9)

loop_
_atom_type_symbol
_atom_type_description
_atom_type_scat_dispersion_real
_atom_type_scat_dispersion_imag
_atom_type_scat_source
C C 0.0033 0.0016 'International Tables Vol C Tables 4.2.6.8 and 6.1.1.4'
H H 0.0000 0.0000 'International Tables Vol C Tables 4.2.6.8 and 6.1.1.4'
N N 0.0061 0.0033 'International Tables Vol C Tables 4.2.6.8 and 6.1.1.4'
F F 0.0171 0.0103 'International Tables Vol C Tables 4.2.6.8 and 6.1.1.4'
Cu Cu 0.3201 1.2651 'International Tables Vol C Tables 4.2.6.8 and 6.1.1.4'

loop_
_geom_angle_atom_site_label_1
_geom_angle_atom_site_label_2
_geom_angle_atom_site_label_3
_geom_angle
N1 Cu1 N6 175.83(8)
N2 Cu2 N3 175.31(8)
N5 Cu3 N4 174.17(8)
C3 N1 N2 108.55(17)
C3 N1 Cu1 131.13(16)
N2 N1 Cu1 119.95(14)
C1 N2 N1 107.13(18)
C1 N2 Cu2 131.20(17)
N1 N2 Cu2 119.55(14)
C13 N3 N4 107.27(18)
C13 N3 Cu2 131.75(16)
N4 N3 Cu2 120.10(14)
C11 N4 N3 108.29(17)
C11 N4 Cu3 134.96(15)
N3 N4 Cu3 116.67(14)
C23 N5 N6 108.59(17)
C23 N5 Cu3 128.22(15)
N6 N5 Cu3 120.56(13)
C21 N6 N5 106.81(17)
C21 N6 Cu1 135.06(15)
N5 N6 Cu1 117.62(13)
N2 C1 C2 110.6(2)
N2 C1 C4 121.8(2)
C2 C1 C4 127.5(2)
C1 C2 C3 104.8(2)
C1 C2 H2 127.6
C3 C2 H2 127.6
N1 C3 C2 108.9(2)
N1 C3 C5 122.3(2)
C2 C3 C5 128.8(2)
F1 C4 F3 107.5(2)
F1 C4 F2 106.2(2)
F3 C4 F2 106.9(2)
F1 C4 C1 113.0(2)
F3 C4 C1 110.8(2)
F2 C4 C1 112.1(2)
C10 C5 C6 118.9(2)
C10 C5 C3 122.4(2)
C6 C5 C3 118.7(2)
C7 C6 C5 120.0(2)
C7 C6 H6 120.0
C5 C6 H6 120.0
C8 C7 C6 120.4(2)
C8 C7 H7 119.8
C6 C7 H7 119.8
C7 C8 C9 120.5(2)
C7 C8 H8 119.7
C9 C8 H8 119.7
C10 C9 C8 119.3(3)
C10 C9 H9 120.4
C8 C9 H9 120.4
C9 C10 C5 120.9(2)
C9 C10 H10 119.6
C5 C10 H10 119.6
N4 C11 C12 109.20(19)
N4 C11 C14 122.6(2)
C12 C11 C14 128.1(2)
C13 C12 C11 104.3(2)
C13 C12 H12 127.8
C11 C12 H12 127.8
N3 C13 C12 110.91(19)
N3 C13 C20 120.1(2)
C12 C13 C20 128.9(2)
C15 C14 C19 118.2(2)
C15 C14 C11 122.4(2)
C19 C14 C11 119.4(2)
C16 C15 C14 121.1(2)
C16 C15 H15 119.4
C14 C15 H15 119.4
C17 C16 C15 119.5(2)
C17 C16 H16 120.3
C15 C16 H16 120.3
C16 C17 C18 120.2(2)
C16 C17 H17 119.9
C18 C17 H17 119.9
C19 C18 C17 120.1(2)
C19 C18 H18 119.9
C17 C18 H18 119.9
C18 C19 C14 120.8(2)
C18 C19 H19 119.6
C14 C19 H19 119.6
F6 C20 F4 107.46(19)
F6 C20 F5 107.25(19)
F4 C20 F5 106.08(19)
F6 C20 C13 111.3(2)
F4 C20 C13 112.86(19)
F5 C20 C13 111.60(19)
N6 C21 C22 111.18(19)
N6 C21 C24 121.34(19)
C22 C21 C24 127.5(2)
C21 C22 C23 104.11(19)
C21 C22 H22 127.9
C23 C22 H22 127.9
N5 C23 C22 109.29(18)
N5 C23 C25 121.01(19)
C22 C23 C25 129.7(2)
F8 C24 F9 107.0(2)
F8 C24 F7 105.57(19)
F9 C24 F7 106.7(2)
F8 C24 C21 113.67(19)
F9 C24 C21 111.25(19)
F7 C24 C21 112.12(18)
C26 C25 C30 119.4(2)
C26 C25 C23 120.20(19)
C30 C25 C23 120.36(19)
C27 C26 C25 120.2(2)
C27 C26 H26 119.9
C25 C26 H26 119.9
C28 C27 C26 119.8(2)
C28 C27 H27 120.1
C26 C27 H27 120.1
C29 C28 C27 120.3(2)
C29 C28 H28 119.8
C27 C28 H28 119.8
C28 C29 C30 119.9(2)
C28 C29 H29 120.1
C30 C29 H29 120.1
C29 C30 C25 120.3(2)
C29 C30 H30 119.8
C25 C30 H30 119.8

loop_
_geom_bond_atom_site_label_1
_geom_bond_atom_site_label_2
_geom_bond_distance
Cu1 N1 1.8618(18)
Cu1 N6 1.8638(18)
Cu2 N2 1.8604(19)
Cu2 N3 1.8623(19)
Cu3 N5 1.8614(18)
Cu3 N4 1.8653(18)
N1 C3 1.356(3)
N1 N2 1.364(3)
N2 C1 1.346(3)
N3 C13 1.342(3)
N3 N4 1.370(3)
N4 C11 1.351(3)
N5 C23 1.355(3)
N5 N6 1.370(2)
N6 C21 1.343(3)
C1 C2 1.377(3)
C1 C4 1.489(3)
C2 C3 1.389(3)
C2 H2 0.9500
C3 C5 1.469(3)
C4 F1 1.333(3)
C4 F3 1.335(3)
C4 F2 1.340(3)
C5 C10 1.392(3)
C5 C6 1.402(3)
C6 C7 1.390(4)
C6 H6 0.9500
C7 C8 1.373(4)
C7 H7 0.9500
C8 C9 1.392(4)
C8 H8 0.9500
C9 C10 1.390(3)
C9 H9 0.9500
C10 H10 0.9500
C11 C12 1.398(3)
C11 C14 1.474(3)
C12 C13 1.378(3)
C12 H12 0.9500
C13 C20 1.494(3)
C14 C15 1.396(3)
C14 C19 1.401(3)
C15 C16 1.395(3)
C15 H15 0.9500
C16 C17 1.386(4)
C16 H16 0.9500
C17 C18 1.388(4)
C17 H17 0.9500
C18 C19 1.384(3)
C18 H18 0.9500
C19 H19 0.9500
C20 F6 1.333(3)
C20 F4 1.340(3)
C20 F5 1.344(3)
C21 C22 1.386(3)
C21 C24 1.492(3)
C22 C23 1.392(3)
C22 H22 0.9500
C23 C25 1.474(3)
C24 F8 1.327(3)
C24 F9 1.329(3)
C24 F7 1.335(3)
C25 C26 1.391(3)
C25 C30 1.398(3)
C26 C27 1.391(3)
C26 H26 0.9500
C27 C28 1.390(3)
C27 H27 0.9500
C28 C29 1.385(3)
C28 H28 0.9500
C29 C30 1.386(3)
C29 H29 0.9500
C30 H30 0.9500
